data_4129545
loop_
_publ_author_name
'Yang, Haifeng'
'Gabba\"i, Fran\,cois P'

_publ_section_title
;
 Activation of a Hydroamination Gold Catalyst by Oxidation of a
 Redox-Noninnocent Chlorostibine Z-Ligand.
;
_journal_issue 41
_journal_name_full 'Journal of the American Chemical Society'
_journal_page_first 13425
_journal_page_last 13432
_journal_paper_doi 10.1021/jacs.5b07998
_journal_volume 137
_journal_year 2015
_chemical_formula_sum 'C36 H28 Au Cl F3 P2 Sb'
_chemical_formula_weight 933.69
_space_group_IT_number 4
_space_group_name_Hall 'P 2yb'
_space_group_name_H-M_alt 'P 1 21 1'
_symmetry_cell_setting monoclinic
_symmetry_space_group_name_H-M 'P 1 21 1'
_atom_sites_solution_hydrogens geom
_atom_sites_solution_primary direct
_atom_sites_solution_secondary difmap
_audit_creation_method SHELXL-97
_cell_angle_alpha 90.00
_cell_angle_beta 117.4920(10)
_cell_angle_gamma 90.00
_cell_formula_units_Z 2
_cell_length_a 10.4745(15)
_cell_length_b 16.186(2)
_cell_length_c 10.6057(15)
_cell_measurement_temperature 110(2)
_cell_volume 1595.0(4)
_computing_cell_refinement 'Bruker SMART'
_computing_data_collection 'Bruker SMART'
_computing_data_reduction 'Bruker SMART'
_computing_molecular_graphics 'Bruker SHELXTL'
_computing_publication_material 'Bruker SHELXTL'
_computing_structure_refinement 'SHELXL-97 (Sheldrick, 2008)'
_computing_structure_solution 'SHELXS-97 (Sheldrick, 2008)'
_diffrn_ambient_temperature 110(2)
_diffrn_measured_fraction_theta_full 0.995
_diffrn_measured_fraction_theta_max 0.995
_diffrn_measurement_device_type 'CCD area detector'
_diffrn_measurement_method 'phi and omega scans'
_diffrn_radiation_monochromator graphite
_diffrn_radiation_source 'fine-focus sealed tube'
_diffrn_radiation_type MoK\a
_diffrn_radiation_wavelength 0.71073
_diffrn_reflns_av_R_equivalents 0.0430
_diffrn_reflns_av_sigmaI/netI 0.0520
_diffrn_reflns_limit_h_max 14
_diffrn_reflns_limit_h_min -14
_diffrn_reflns_limit_k_max 21
_diffrn_reflns_limit_k_min -21
_diffrn_reflns_limit_l_max 14
_diffrn_reflns_limit_l_min -14
_diffrn_reflns_number 19618
_diffrn_reflns_theta_full 28.56
_diffrn_reflns_theta_max 28.56
_diffrn_reflns_theta_min 2.16
_exptl_absorpt_coefficient_mu 5.668
_exptl_absorpt_correction_T_max 0.6598
_exptl_absorpt_correction_T_min 0.1847
_exptl_absorpt_correction_type multi-scan
_exptl_absorpt_process_details SADABS
_exptl_crystal_colour colourless
_exptl_crystal_density_diffrn 1.944
_exptl_crystal_density_meas ?
_exptl_crystal_density_method 'not measured'
_exptl_crystal_description block
_exptl_crystal_F_000 896
_exptl_crystal_size_max 0.45
_exptl_crystal_size_mid 0.20
_exptl_crystal_size_min 0.08
_refine_diff_density_max 2.357
_refine_diff_density_min -1.840
_refine_diff_density_rms 0.173
_refine_ls_abs_structure_details 'Flack H D (1983), Acta Cryst. A39, 876-881'
_refine_ls_abs_structure_Flack 0.530(7)
_refine_ls_extinction_method none
_refine_ls_goodness_of_fit_ref 1.045
_refine_ls_hydrogen_treatment mixed
_refine_ls_matrix_type full
_refine_ls_number_parameters 397
_refine_ls_number_reflns 7978
_refine_ls_number_restraints 1
_refine_ls_restrained_S_all 1.045
_refine_ls_R_factor_all 0.0491
_refine_ls_R_factor_gt 0.0486
_refine_ls_shift/su_max 0.000
_refine_ls_shift/su_mean 0.000
_refine_ls_structure_factor_coef Fsqd
_refine_ls_weighting_details 'calc w=1/[\s^2^(Fo^2^)+(0.0369P)^2^+29.3026P] where P=(Fo^2^+2Fc^2^)/3'
_refine_ls_weighting_scheme calc
_refine_ls_wR_factor_gt 0.1178
_refine_ls_wR_factor_ref 0.1181
_reflns_number_gt 7858
_reflns_number_total 7978
_reflns_threshold_expression >2sigma(I)
_cod_data_source_file ja5b07998_si_003.cif
_cod_data_source_block 3-Cl
_cod_depositor_comments
;
The following automatic conversions were performed:

data item '_exptl_crystal_density_meas' value 'not measured' was
changed to '?' -- the value is perceived as not measured.

Automatic conversion script
Id: cif_fix_values 6909 2019-04-08 15:41:33Z antanas 
;
_cod_original_sg_symbol_H-M P21
_cod_database_code 4129545

loop_
_symmetry_equiv_pos_as_xyz
'x, y, z'
'-x, y+1/2, -z'

loop_
_atom_site_label
_atom_site_type_symbol
_atom_site_fract_x
_atom_site_fract_y
_atom_site_fract_z
_atom_site_U_iso_or_equiv
_atom_site_adp_type
_atom_site_occupancy
_atom_site_symmetry_multiplicity
_atom_site_calc_flag
_atom_site_refinement_flags
Au1 Au 0.27063(3) 0.07496(2) 0.54046(3) 0.01256(8) Uani 1 1 d .
Sb1 Sb 0.05204(6) 0.02264(3) 0.29217(6) 0.01332(12) Uani 1 1 d .
Cl1 Cl 0.4599(3) 0.12984(16) 0.7668(2) 0.0267(5) Uani 1 1 d .
P1 P 0.2938(3) 0.18074(15) 0.4017(3) 0.0140(4) Uani 1 1 d .
F1 F -0.1089(8) -0.0138(4) 0.1161(7) 0.0282(15) Uani 1 1 d .
C1 C 0.0144(10) 0.1444(6) 0.1984(10) 0.0177(18) Uani 1 1 d .
P2 P 0.2174(2) -0.03952(15) 0.6412(2) 0.0145(4) Uani 1 1 d .
F2 F 0.1822(6) -0.0029(4) 0.2113(6) 0.0225(12) Uani 1 1 d .
C2 C -0.1156(11) 0.1621(7) 0.0817(12) 0.022(2) Uani 1 1 d .
H2 H -0.1899 0.1218 0.0455 0.026 Uiso 1 1 calc R
F3 F -0.0808(6) 0.0483(4) 0.3705(6) 0.0234(12) Uani 1 1 d .
C3 C -0.1368(11) 0.2404(7) 0.0167(11) 0.023(2) Uani 1 1 d .
H3 H -0.2242 0.2517 -0.0663 0.028 Uiso 1 1 calc R
C4 C -0.0315(12) 0.3015(6) 0.0724(11) 0.022(2) Uani 1 1 d .
H4 H -0.0480 0.3547 0.0298 0.026 Uiso 1 1 calc R
C5 C 0.0985(11) 0.2835(6) 0.1917(10) 0.0195(18) Uani 1 1 d .
H5 H 0.1713 0.3246 0.2306 0.023 Uiso 1 1 calc R
C6 C 0.1216(10) 0.2053(6) 0.2538(10) 0.0168(17) Uani 1 1 d .
C7 C 0.3691(11) 0.2742(6) 0.5012(10) 0.0180(18) Uani 1 1 d .
C8 C 0.3027(11) 0.3115(6) 0.5741(10) 0.0203(19) Uani 1 1 d .
H8 H 0.2148 0.2896 0.5652 0.024 Uiso 1 1 calc R
C9 C 0.3629(11) 0.3795(6) 0.6589(11) 0.0222(19) Uani 1 1 d .
H9 H 0.3156 0.4052 0.7064 0.027 Uiso 1 1 calc R
C10 C 0.4942(11) 0.4105(6) 0.6746(11) 0.023(2) Uani 1 1 d .
H10 H 0.5376 0.4566 0.7350 0.027 Uiso 1 1 calc R
C11 C 0.5608(12) 0.3741(7) 0.6023(13) 0.028(2) Uani 1 1 d .
H11 H 0.6500 0.3950 0.6132 0.033 Uiso 1 1 calc R
C12 C 0.4968(12) 0.3066(7) 0.5133(13) 0.027(2) Uani 1 1 d .
H12 H 0.5407 0.2829 0.4610 0.032 Uiso 1 1 calc R
C13 C 0.4116(10) 0.1504(6) 0.3289(10) 0.0169(17) Uani 1 1 d .
C14 C 0.3721(11) 0.1592(7) 0.1845(10) 0.0204(19) Uani 1 1 d .
H14 H 0.2800 0.1806 0.1215 0.024 Uiso 1 1 calc R
C15 C 0.4678(11) 0.1367(7) 0.1325(11) 0.023(2) Uani 1 1 d .
H15 H 0.4400 0.1416 0.0339 0.028 Uiso 1 1 calc R
C16 C 0.6030(11) 0.1073(6) 0.2247(11) 0.0216(19) Uani 1 1 d .
H16 H 0.6687 0.0930 0.1895 0.026 Uiso 1 1 calc R
C17 C 0.6435(11) 0.0985(6) 0.3688(11) 0.023(2) Uani 1 1 d .
H17 H 0.7364 0.0780 0.4317 0.027 Uiso 1 1 calc R
C18 C 0.5474(11) 0.1197(6) 0.4205(11) 0.0207(19) Uani 1 1 d .
H18 H 0.5747 0.1131 0.5187 0.025 Uiso 1 1 calc R
C19 C 0.0669(9) -0.1026(6) 0.3665(10) 0.0157(17) Uani 1 1 d .
C20 C 0.0037(11) -0.1658(6) 0.2682(11) 0.0223(19) Uani 1 1 d .
H20 H -0.0398 -0.1534 0.1695 0.027 Uiso 1 1 calc R
C21 C 0.0030(12) -0.2471(6) 0.3121(12) 0.026(2) Uani 1 1 d .
H21 H -0.0407 -0.2899 0.2442 0.031 Uiso 1 1 calc R
C22 C 0.0676(11) -0.2644(6) 0.4571(12) 0.025(2) Uani 1 1 d .
H22 H 0.0679 -0.3194 0.4884 0.030 Uiso 1 1 calc R
C23 C 0.1309(11) -0.2027(6) 0.5552(11) 0.0219(19) Uani 1 1 d .
H23 H 0.1745 -0.2151 0.6538 0.026 Uiso 1 1 calc R
C24 C 0.1313(10) -0.1212(6) 0.5100(10) 0.0173(18) Uani 1 1 d .
C25 C 0.0934(11) -0.0143(6) 0.7115(10) 0.0176(18) Uani 1 1 d .
C26 C -0.0520(10) -0.0362(6) 0.6355(11) 0.0197(18) Uani 1 1 d .
H26 H -0.0849 -0.0663 0.5492 0.024 Uiso 1 1 calc R
C27 C -0.1488(12) -0.0138(7) 0.6864(12) 0.024(2) Uani 1 1 d .
H27 H -0.2477 -0.0281 0.6346 0.029 Uiso 1 1 calc R
C28 C -0.0991(12) 0.0293(7) 0.8129(11) 0.025(2) Uani 1 1 d .
H28 H -0.1644 0.0446 0.8480 0.029 Uiso 1 1 calc R
C29 C 0.0456(12) 0.0506(6) 0.8893(11) 0.025(2) Uani 1 1 d .
H29 H 0.0787 0.0795 0.9768 0.030 Uiso 1 1 calc R
C30 C 0.1418(11) 0.0297(7) 0.8379(10) 0.0209(18) Uani 1 1 d .
H30 H 0.2401 0.0453 0.8890 0.025 Uiso 1 1 calc R
C31 C 0.3732(11) -0.0856(6) 0.7849(11) 0.0213(19) Uani 1 1 d .
C32 C 0.3577(11) -0.1324(6) 0.8870(11) 0.0216(19) Uani 1 1 d .
H32 H 0.2658 -0.1378 0.8835 0.026 Uiso 1 1 calc R
C33 C 0.4780(13) -0.1719(8) 0.9953(13) 0.028(2) Uani 1 1 d .
H33 H 0.4677 -0.2051 1.0640 0.033 Uiso 1 1 calc R
C34 C 0.6117(12) -0.1619(8) 1.0006(12) 0.027(2) Uani 1 1 d .
H34 H 0.6936 -0.1880 1.0739 0.033 Uiso 1 1 calc R
C35 C 0.6272(11) -0.1142(7) 0.9004(11) 0.025(2) Uani 1 1 d .
H35 H 0.7199 -0.1071 0.9064 0.030 Uiso 1 1 calc R
C36 C 0.5083(11) -0.0766(7) 0.7907(11) 0.0219(19) Uani 1 1 d .
H36 H 0.5190 -0.0451 0.7206 0.026 Uiso 1 1 calc R

loop_
_atom_site_aniso_label
_atom_site_aniso_U_11
_atom_site_aniso_U_22
_atom_site_aniso_U_33
_atom_site_aniso_U_23
_atom_site_aniso_U_13
_atom_site_aniso_U_12
Au1 0.01273(13) 0.01521(13) 0.01046(13) -0.00050(13) 0.00597(10) -0.00202(13)
Sb1 0.0114(2) 0.0174(3) 0.0113(3) -0.0006(2) 0.0053(2) -0.0003(2)
Cl1 0.0371(14) 0.0217(11) 0.0125(10) -0.0013(8) 0.0041(9) -0.0100(10)
P1 0.0138(10) 0.0158(10) 0.0139(10) 0.0009(8) 0.0077(9) -0.0010(8)
F1 0.027(3) 0.026(3) 0.021(3) 0.001(3) 0.002(3) -0.003(3)
C1 0.020(4) 0.023(5) 0.014(4) 0.005(3) 0.011(4) 0.006(4)
P2 0.0135(10) 0.0178(11) 0.0118(10) 0.0001(8) 0.0055(8) -0.0024(8)
F2 0.024(3) 0.027(3) 0.022(3) 0.005(2) 0.016(2) 0.008(2)
C2 0.012(4) 0.027(5) 0.024(5) -0.001(4) 0.006(4) 0.005(4)
F3 0.019(3) 0.031(3) 0.027(3) 0.002(2) 0.016(2) 0.003(2)
C3 0.023(5) 0.031(5) 0.016(4) 0.000(4) 0.009(4) 0.011(4)
C4 0.028(5) 0.022(5) 0.021(5) 0.003(4) 0.015(4) 0.005(4)
C5 0.019(4) 0.021(5) 0.020(5) 0.002(4) 0.011(4) 0.004(4)
C6 0.016(4) 0.024(5) 0.015(4) -0.001(3) 0.011(4) 0.002(3)
C7 0.022(5) 0.016(4) 0.018(4) 0.001(3) 0.010(4) 0.001(3)
C8 0.016(4) 0.023(5) 0.018(4) -0.002(4) 0.005(4) -0.002(4)
C9 0.025(5) 0.025(5) 0.018(4) 0.000(4) 0.010(4) 0.003(4)
C10 0.024(5) 0.020(5) 0.019(5) -0.001(4) 0.005(4) -0.001(4)
C11 0.022(5) 0.024(5) 0.040(6) -0.007(4) 0.017(5) -0.008(4)
C12 0.021(5) 0.031(6) 0.034(6) -0.008(5) 0.017(4) -0.003(5)
C13 0.021(4) 0.015(4) 0.021(4) 0.001(3) 0.015(4) 0.000(3)
C14 0.017(4) 0.028(5) 0.016(4) 0.003(4) 0.008(4) 0.002(4)
C15 0.025(5) 0.029(5) 0.021(5) -0.002(4) 0.015(4) -0.001(4)
C16 0.025(5) 0.020(4) 0.028(5) -0.003(4) 0.019(4) -0.003(4)
C17 0.020(4) 0.025(5) 0.023(5) 0.003(3) 0.009(4) 0.004(3)
C18 0.023(5) 0.020(5) 0.022(5) 0.002(4) 0.013(4) 0.001(4)
C19 0.010(4) 0.023(4) 0.015(4) -0.004(3) 0.006(3) -0.002(3)
C20 0.022(5) 0.024(5) 0.020(5) -0.006(4) 0.009(4) -0.005(4)
C21 0.027(5) 0.018(5) 0.031(6) -0.007(4) 0.012(5) 0.000(4)
C22 0.023(5) 0.018(5) 0.031(5) 0.002(4) 0.010(4) 0.000(4)
C23 0.020(4) 0.020(5) 0.024(5) 0.001(4) 0.008(4) -0.001(4)
C24 0.018(4) 0.018(4) 0.016(4) -0.001(3) 0.008(4) -0.003(3)
C25 0.022(5) 0.019(4) 0.018(4) 0.005(3) 0.014(4) 0.003(4)
C26 0.018(4) 0.024(5) 0.020(4) 0.000(4) 0.010(4) 0.001(4)
C27 0.022(5) 0.029(5) 0.028(5) 0.002(4) 0.017(4) 0.000(4)
C28 0.031(5) 0.027(5) 0.024(5) -0.001(4) 0.019(4) -0.002(4)
C29 0.035(6) 0.028(5) 0.018(4) -0.002(4) 0.016(4) 0.001(4)
C30 0.024(4) 0.025(5) 0.015(4) 0.000(4) 0.010(4) -0.003(4)
C31 0.021(5) 0.018(4) 0.021(5) -0.001(4) 0.006(4) 0.001(4)
C32 0.017(4) 0.027(5) 0.022(5) 0.001(4) 0.010(4) 0.000(4)
C33 0.035(7) 0.024(5) 0.018(4) 0.004(4) 0.007(5) -0.001(5)
C34 0.020(5) 0.037(6) 0.021(5) 0.001(4) 0.006(4) 0.005(4)
C35 0.017(4) 0.032(5) 0.022(5) -0.007(4) 0.007(4) 0.001(4)
C36 0.020(5) 0.024(5) 0.023(5) -0.006(4) 0.011(4) -0.002(4)

loop_
_atom_type_symbol
_atom_type_description
_atom_type_scat_dispersion_real
_atom_type_scat_dispersion_imag
_atom_type_scat_source
C C 0.0033 0.0016 'International Tables Vol C Tables 4.2.6.8 and 6.1.1.4'
H H 0.0000 0.0000 'International Tables Vol C Tables 4.2.6.8 and 6.1.1.4'
F F 0.0171 0.0103 'International Tables Vol C Tables 4.2.6.8 and 6.1.1.4'
P P 0.1023 0.0942 'International Tables Vol C Tables 4.2.6.8 and 6.1.1.4'
Cl Cl 0.1484 0.1585 'International Tables Vol C Tables 4.2.6.8 and 6.1.1.4'
Sb Sb -0.5866 1.5461 'International Tables Vol C Tables 4.2.6.8 and 6.1.1.4'
Au Au -2.0133 8.8022 'International Tables Vol C Tables 4.2.6.8 and 6.1.1.4'

loop_
_geom_angle_atom_site_label_1
_geom_angle_atom_site_label_2
_geom_angle_atom_site_label_3
_geom_angle
P2 Au1 P1 170.07(8)
P2 Au1 Cl1 95.45(8)
P1 Au1 Cl1 94.48(8)
P2 Au1 Sb1 85.61(6)
P1 Au1 Sb1 84.49(6)
Cl1 Au1 Sb1 176.37(7)
F1 Sb1 F2 89.2(3)
F1 Sb1 F3 90.1(3)
F2 Sb1 F3 179.2(3)
F1 Sb1 C19 87.1(3)
F2 Sb1 C19 90.8(3)
F3 Sb1 C19 89.4(3)
F1 Sb1 C1 86.7(3)
F2 Sb1 C1 90.4(3)
F3 Sb1 C1 89.3(3)
C19 Sb1 C1 173.7(3)
F1 Sb1 Au1 178.3(2)
F2 Sb1 Au1 92.58(18)
F3 Sb1 Au1 88.20(18)
C19 Sb1 Au1 93.0(2)
C1 Sb1 Au1 93.2(3)
C13 P1 C7 106.2(4)
C13 P1 C6 107.1(4)
C7 P1 C6 108.3(5)
C13 P1 Au1 111.2(3)
C7 P1 Au1 113.0(3)
C6 P1 Au1 110.8(3)
C6 C1 C2 119.8(9)
C6 C1 Sb1 120.5(7)
C2 C1 Sb1 119.7(8)
C31 P2 C25 106.6(5)
C31 P2 C24 106.3(5)
C25 P2 C24 106.3(5)
C31 P2 Au1 113.7(4)
C25 P2 Au1 112.1(3)
C24 P2 Au1 111.4(3)
C1 C2 C3 119.4(10)
C4 C3 C2 121.0(10)
C3 C4 C5 119.1(9)
C4 C5 C6 120.0(9)
C1 C6 C5 120.6(9)
C1 C6 P1 119.6(7)
C5 C6 P1 119.8(7)
C8 C7 C12 119.5(9)
C8 C7 P1 119.5(7)
C12 C7 P1 120.9(8)
C9 C8 C7 120.9(9)
C8 C9 C10 119.5(9)
C11 C10 C9 120.0(10)
C10 C11 C12 120.0(10)
C11 C12 C7 120.0(10)
C18 C13 C14 119.4(9)
C18 C13 P1 118.6(7)
C14 C13 P1 121.9(7)
C15 C14 C13 120.2(9)
C16 C15 C14 119.9(9)
C15 C16 C17 120.4(9)
C16 C17 C18 119.9(9)
C13 C18 C17 120.3(9)
C20 C19 C24 119.1(9)
C20 C19 Sb1 119.2(7)
C24 C19 Sb1 121.5(7)
C19 C20 C21 121.1(10)
C20 C21 C22 118.8(10)
C23 C22 C21 120.6(10)
C22 C23 C24 120.1(10)
C19 C24 C23 120.2(9)
C19 C24 P2 120.0(7)
C23 C24 P2 119.9(7)
C30 C25 C26 120.0(9)
C30 C25 P2 120.0(8)
C26 C25 P2 120.0(7)
C27 C26 C25 120.1(9)
C28 C27 C26 119.3(10)
C29 C28 C27 120.7(9)
C30 C29 C28 120.2(9)
C29 C30 C25 119.7(9)
C32 C31 C36 120.2(10)
C32 C31 P2 119.9(8)
C36 C31 P2 119.9(8)
C31 C32 C33 120.0(10)
C34 C33 C32 119.2(11)
C33 C34 C35 120.7(10)
C36 C35 C34 120.6(10)
C35 C36 C31 119.3(10)

loop_
_geom_bond_atom_site_label_1
_geom_bond_atom_site_label_2
_geom_bond_distance
Au1 P2 2.331(2)
Au1 P1 2.342(2)
Au1 Cl1 2.467(2)
Au1 Sb1 2.7069(7)
Sb1 F1 1.942(7)
Sb1 F2 1.961(6)
Sb1 F3 1.967(5)
Sb1 C19 2.155(10)
Sb1 C1 2.160(9)
P1 C13 1.800(9)
P1 C7 1.804(10)
P1 C6 1.806(10)
C1 C6 1.404(14)
C1 C2 1.383(14)
P2 C31 1.802(10)
P2 C25 1.817(10)
P2 C24 1.827(10)
C2 C3 1.411(16)
C3 C4 1.393(16)
C4 C5 1.396(14)
C5 C6 1.396(14)
C7 C8 1.393(14)
C7 C12 1.386(14)
C8 C9 1.377(14)
C9 C10 1.400(15)
C10 C11 1.385(15)
C11 C12 1.396(15)
C13 C18 1.393(14)
C13 C14 1.396(13)
C14 C15 1.398(13)
C15 C16 1.382(15)
C16 C17 1.392(14)
C17 C18 1.393(14)
C19 C20 1.391(13)
C19 C24 1.383(13)
C20 C21 1.397(15)
C21 C22 1.393(16)
C22 C23 1.372(15)
C23 C24 1.404(13)
C25 C30 1.391(13)
C25 C26 1.400(14)
C26 C27 1.399(13)
C27 C28 1.383(15)
C28 C29 1.392(15)
C29 C30 1.390(14)
C31 C32 1.391(14)
C31 C36 1.395(14)
C32 C33 1.407(15)
C33 C34 1.385(17)
C34 C35 1.382(16)
C35 C36 1.393(15)
